data_4319754
loop_
_publ_author_name
'Gilles Muller'
'Jean-Claude G. B\"unzli'
'Kurt J. Schenk'
'Claude Piguet'
'G\'erard Hopfgartner'

_publ_section_title
;
 Influence of Bulky N-Substituents on the Formation of Lanthanide Triple
 Helical Complexes with a Ligand Derived from Bis(benzimidazole)pyridine:
 Structural and Thermodynamic Evidence
;
_journal_name_full 'Inorganic Chemistry'
_journal_page_first 2642
_journal_page_last 2651
_journal_paper_doi 10.1021/ic001289o
_journal_volume 40
_journal_year 2001
_chemical_formula_sum 'C29 H33 N5'
_chemical_formula_weight 451.60
_chemical_name_systematic
;
  ?
;
_space_group_IT_number 4
_symmetry_cell_setting monoclinic
_symmetry_space_group_name_Hall 'P 2yb'
_symmetry_space_group_name_H-M 'P 1 21 1'
_atom_sites_solution_hydrogens geom
_atom_sites_solution_primary direct
_atom_sites_solution_secondary difmap
_audit_creation_method SHELXL-97
_cell_angle_alpha 90.00
_cell_angle_beta 103.71(3)
_cell_angle_gamma 90.00
_cell_formula_units_Z 4
_cell_length_a 13.435(3)
_cell_length_b 11.973(2)
_cell_length_c 16.352(3)
_cell_measurement_temperature 293(2)
_cell_volume 2555.4(9)
_computing_cell_refinement KM4CCD
_computing_data_collection KM4CCD
_computing_data_reduction KM4CCD
_computing_structure_refinement 'SHELXL-97 (Sheldrick, 1997)'
_computing_structure_solution 'SHELXS-97 (Sheldrick, 1990)'
_diffrn_ambient_temperature 293(2)
_diffrn_measured_fraction_theta_full 0.993
_diffrn_measured_fraction_theta_max 0.993
_diffrn_radiation_monochromator graphite
_diffrn_radiation_source 'fine-focus sealed tube'
_diffrn_radiation_type MoK\a
_diffrn_radiation_wavelength 0.71073
_diffrn_reflns_av_R_equivalents 0.0408
_diffrn_reflns_av_sigmaI/netI 0.0373
_diffrn_reflns_limit_h_max 13
_diffrn_reflns_limit_h_min -13
_diffrn_reflns_limit_k_max 11
_diffrn_reflns_limit_k_min -11
_diffrn_reflns_limit_l_max 16
_diffrn_reflns_limit_l_min -16
_diffrn_reflns_number 18681
_diffrn_reflns_theta_full 20.81
_diffrn_reflns_theta_max 20.81
_diffrn_reflns_theta_min 3.08
_exptl_absorpt_coefficient_mu 0.071
_exptl_absorpt_correction_type none
_exptl_crystal_density_diffrn 1.174
_exptl_crystal_density_method 'not measured'
_exptl_crystal_F_000 968
_refine_diff_density_max 0.208
_refine_diff_density_min -0.153
_refine_diff_density_rms 0.038
_refine_ls_abs_structure_details 'Flack H D (1983), Acta Cryst. A39, 876-881'
_refine_ls_abs_structure_Flack -1(3)
_refine_ls_extinction_method none
_refine_ls_goodness_of_fit_ref 1.118
_refine_ls_hydrogen_treatment mixed
_refine_ls_matrix_type full
_refine_ls_number_parameters 621
_refine_ls_number_reflns 5308
_refine_ls_number_restraints 1
_refine_ls_restrained_S_all 1.118
_refine_ls_R_factor_all 0.0752
_refine_ls_R_factor_gt 0.0391
_refine_ls_shift/su_max 0.000
_refine_ls_shift/su_mean 0.000
_refine_ls_structure_factor_coef Fsqd
_refine_ls_weighting_details 'w=1/[\s^2^(Fo^2^)+(0.0565P)^2^+0.2746P] where P=(Fo^2^+2Fc^2^)/3'
_refine_ls_weighting_scheme calc
_refine_ls_wR_factor_gt 0.0903
_refine_ls_wR_factor_ref 0.1134
_reflns_number_gt 3679
_reflns_number_total 5308
_reflns_threshold_expression >2sigma(I)
_cod_data_source_file ic001289o_1.cif
_cod_data_source_block Ligand_II
_cod_depositor_comments
;
The following automatic conversions were performed:

'_refine_ls_weighting_scheme' value 'calc
w=1/[\s^2^(Fo^2^)+(0.0565P)^2^+0.2746P] where P=(Fo^2^+2Fc^2^)/3' was
changed to 'calc'. New tag '_refine_ls_weighting_details' was
created. The value of the new tag was set to
'w=1/[\s^2^(Fo^2^)+(0.0565P)^2^+0.2746P] where P=(Fo^2^+2Fc^2^)/3'.

Automatic conversion script
Id: cif_fix_values 3143 2015-03-26 13:38:13Z robertas 
;
_cod_original_cell_volume 2555.5(9)
_cod_database_code 4319754

loop_
_symmetry_equiv_pos_as_xyz
'x, y, z'
'-x, y+1/2, -z'

loop_
_atom_site_label
_atom_site_type_symbol
_atom_site_fract_x
_atom_site_fract_y
_atom_site_fract_z
_atom_site_U_iso_or_equiv
_atom_site_adp_type
_atom_site_occupancy
_atom_site_calc_flag
_atom_site_refinement_flags
_atom_site_disorder_assembly
_atom_site_disorder_group
N1A N 0.6652(3) 0.2753(3) 0.1675(2) 0.0551(11) Uani 1 d . . .
N2A N 0.6967(3) 0.2476(4) -0.0437(3) 0.0599(11) Uani 1 d . . .
N3A N 0.5484(3) 0.2210(3) -0.0040(2) 0.0531(11) Uani 1 d . . .
N4A N 0.6125(3) 0.2011(4) 0.3260(2) 0.0625(12) Uani 1 d . . .
N5A N 0.6772(4) 0.3666(4) 0.3776(3) 0.0705(13) Uani 1 d . . .
C1A C 0.6996(4) 0.3044(4) 0.1003(3) 0.0492(12) Uani 1 d . . .
C2A C 0.7812(4) 0.3782(5) 0.1059(3) 0.0621(15) Uani 1 d . . .
H2A H 0.8038 0.3972 0.0582 0.075 Uiso 1 calc R . .
C4A C 0.7917(4) 0.3925(5) 0.2526(3) 0.0708(16) Uani 1 d . . .
H4A H 0.8215 0.4215 0.3055 0.085 Uiso 1 calc R . .
C3A C 0.8279(4) 0.4229(5) 0.1837(4) 0.0717(16) Uani 1 d . . .
H3A H 0.8826 0.4723 0.1892 0.086 Uiso 1 calc R . .
C5A C 0.7106(4) 0.3185(4) 0.2426(3) 0.0558(14) Uani 1 d . . .
C6A C 0.6479(4) 0.2590(4) 0.0172(3) 0.0497(13) Uani 1 d . . .
C7A C 0.6241(4) 0.1995(4) -0.1104(3) 0.0598(14) Uani 1 d . . .
C8A C 0.6342(6) 0.1696(5) -0.1902(4) 0.0815(18) Uani 1 d . . .
H8A H 0.6952 0.1805 -0.2067 0.098 Uiso 1 calc R . .
C9A C 0.5502(7) 0.1235(6) -0.2431(4) 0.093(2) Uani 1 d . . .
H9A H 0.5543 0.1033 -0.2971 0.111 Uiso 1 calc R . .
C10A C 0.4581(6) 0.1056(6) -0.2192(4) 0.0857(18) Uani 1 d . . .
H10A H 0.4036 0.0722 -0.2570 0.103 Uiso 1 calc R . .
C11A C 0.4462(5) 0.1363(5) -0.1406(3) 0.0694(15) Uani 1 d . . .
H11A H 0.3847 0.1262 -0.1248 0.083 Uiso 1 calc R . .
C12A C 0.5316(4) 0.1832(4) -0.0866(3) 0.0580(14) Uani 1 d . . .
C14A C 0.6681(4) 0.2944(5) 0.3157(3) 0.0596(14) Uani 1 d . . .
C15A C 0.5818(4) 0.2186(5) 0.3996(3) 0.0627(15) Uani 1 d . . .
C16A C 0.5205(4) 0.1530(6) 0.4398(3) 0.0831(18) Uani 1 d . . .
H16A H 0.4932 0.0846 0.4186 0.100 Uiso 1 calc R . .
C17A C 0.5038(5) 0.1987(7) 0.5138(4) 0.089(2) Uani 1 d . . .
H17A H 0.4622 0.1599 0.5420 0.106 Uiso 1 calc R . .
C18A C 0.5455(5) 0.2973(8) 0.5468(4) 0.104(2) Uani 1 d . . .
H18A H 0.5346 0.3220 0.5979 0.124 Uiso 1 calc R . .
C19A C 0.6036(5) 0.3610(6) 0.5053(4) 0.095(2) Uani 1 d . . .
H19A H 0.6302 0.4296 0.5268 0.114 Uiso 1 calc R . .
C20A C 0.6215(5) 0.3201(6) 0.4303(3) 0.0738(16) Uani 1 d . . .
C13A C 0.4687(3) 0.2352(4) 0.0426(3) 0.0538(13) Uani 1 d . . .
H13A H 0.4923 0.2034 0.0984 0.065 Uiso 1 calc R . .
H13B H 0.4079 0.1946 0.0141 0.065 Uiso 1 calc R . .
C23A C 0.4408(4) 0.3586(4) 0.0507(3) 0.0554(13) Uani 1 d . . .
H23A H 0.5025 0.3981 0.0810 0.066 Uiso 1 calc R . .
C33A C 0.4029(4) 0.4140(5) -0.0358(3) 0.0788(16) Uani 1 d . . .
H33A H 0.3448 0.3736 -0.0678 0.118 Uiso 1 calc R . .
H33B H 0.4567 0.4132 -0.0653 0.118 Uiso 1 calc R . .
H33C H 0.3834 0.4898 -0.0285 0.118 Uiso 1 calc R . .
C43A C 0.3605(4) 0.3674(4) 0.1019(3) 0.0703(14) Uani 1 d . . .
H43A H 0.3005 0.3255 0.0732 0.084 Uiso 1 calc R . .
H43B H 0.3403 0.4451 0.1029 0.084 Uiso 1 calc R . .
C53A C 0.3932(4) 0.3258(5) 0.1921(3) 0.0873(17) Uani 1 d . . .
H53A H 0.4018 0.2461 0.1921 0.131 Uiso 1 calc R . .
H53B H 0.3417 0.3446 0.2216 0.131 Uiso 1 calc R . .
H53C H 0.4569 0.3602 0.2195 0.131 Uiso 1 calc R . .
C21A C 0.6008(4) 0.0941(5) 0.2804(3) 0.0699(16) Uani 1 d . . .
H21A H 0.6199 0.1045 0.2273 0.084 Uiso 1 calc R . .
H21B H 0.5293 0.0722 0.2679 0.084 Uiso 1 calc R . .
C31A C 0.6637(5) 0.0023(5) 0.3277(3) 0.0841(17) Uani 1 d . . .
H31A H 0.6453 -0.0044 0.3820 0.101 Uiso 1 calc R . .
C41A C 0.6382(6) -0.1071(6) 0.2823(5) 0.141(3) Uani 1 d . . .
H41A H 0.5655 -0.1192 0.2704 0.211 Uiso 1 calc R . .
H41B H 0.6727 -0.1667 0.3170 0.211 Uiso 1 calc R . .
H41C H 0.6601 -0.1052 0.2305 0.211 Uiso 1 calc R . .
C51A C 0.7764(5) 0.0316(6) 0.3457(4) 0.118(2) Uani 1 d . . .
H51A H 0.7959 0.0415 0.2927 0.141 Uiso 1 calc R . .
H51B H 0.7872 0.1022 0.3756 0.141 Uiso 1 calc R . .
C61A C 0.8443(6) -0.0544(7) 0.3964(5) 0.165(3) Uani 1 d . . .
H61A H 0.8249 -0.0656 0.4487 0.248 Uiso 1 calc R . .
H61B H 0.9141 -0.0295 0.4075 0.248 Uiso 1 calc R . .
H61C H 0.8375 -0.1234 0.3657 0.248 Uiso 1 calc R . .
N1B N 0.8311(3) -0.3694(3) -0.1726(2) 0.0537(11) Uani 1 d . . .
N2B N 0.8191(4) -0.4726(4) -0.3801(3) 0.0819(15) Uani 1 d . . .
N3B N 0.8841(3) -0.3042(4) -0.3314(2) 0.0597(11) Uani 1 d . . .
N4B N 0.9522(3) -0.3117(3) -0.0052(2) 0.0485(10) Uani 1 d . . .
N5B N 0.8102(3) -0.3409(4) 0.0426(3) 0.0618(12) Uani 1 d . . .
C1B C 0.7841(4) -0.4176(5) -0.2456(3) 0.0567(14) Uani 1 d . . .
C2B C 0.7041(4) -0.4928(4) -0.2531(3) 0.0626(14) Uani 1 d . . .
H2B H 0.6742 -0.5255 -0.3046 0.075 Uiso 1 calc R . .
C3B C 0.6701(4) -0.5178(5) -0.1824(4) 0.0659(15) Uani 1 d . . .
H3B H 0.6152 -0.5663 -0.1860 0.079 Uiso 1 calc R . .
C4B C 0.7171(4) -0.4711(4) -0.1065(3) 0.0584(14) Uani 1 d . . .
H4B H 0.6951 -0.4881 -0.0582 0.070 Uiso 1 calc R . .
C5B C 0.7978(4) -0.3984(4) -0.1031(3) 0.0520(13) Uani 1 d . . .
C6B C 0.8262(4) -0.3941(5) -0.3205(3) 0.0610(15) Uani 1 d . . .
C7B C 0.8730(4) -0.4267(6) -0.4354(3) 0.0752(17) Uani 1 d . . .
C8B C 0.8882(5) -0.4717(6) -0.5106(4) 0.099(2) Uani 1 d . . .
H8B H 0.8591 -0.5393 -0.5320 0.119 Uiso 1 calc R . .
C9B C 0.9486(5) -0.4100(8) -0.5511(4) 0.104(2) Uani 1 d . . .
H9B H 0.9598 -0.4370 -0.6015 0.125 Uiso 1 calc R . .
C10B C 0.9936(5) -0.3092(7) -0.5202(4) 0.095(2) Uani 1 d . . .
H10B H 1.0352 -0.2719 -0.5493 0.114 Uiso 1 calc R . .
C11B C 0.9772(4) -0.2633(5) -0.4459(3) 0.0767(17) Uani 1 d . . .
H11B H 1.0060 -0.1954 -0.4250 0.092 Uiso 1 calc R . .
C12B C 0.9164(4) -0.3238(5) -0.4053(3) 0.0652(16) Uani 1 d . . .
C14B C 0.8526(4) -0.3497(4) -0.0221(3) 0.0507(13) Uani 1 d . . .
C15B C 0.9736(4) -0.2748(4) 0.0769(3) 0.0521(13) Uani 1 d . . .
C16B C 1.0621(4) -0.2280(4) 0.1278(3) 0.0652(15) Uani 1 d . . .
H16B H 1.1207 -0.2163 0.1082 0.078 Uiso 1 calc R . .
C17B C 1.0578(5) -0.1999(5) 0.2094(3) 0.0793(16) Uani 1 d . . .
H17B H 1.1150 -0.1683 0.2454 0.095 Uiso 1 calc R . .
C18B C 0.9697(6) -0.2180(5) 0.2381(3) 0.0852(18) Uani 1 d . . .
H18B H 0.9695 -0.1977 0.2930 0.102 Uiso 1 calc R . .
C19B C 0.8828(5) -0.2648(5) 0.1882(3) 0.0754(17) Uani 1 d . . .
H19B H 0.8247 -0.2769 0.2086 0.090 Uiso 1 calc R . .
C20B C 0.8848(4) -0.2938(4) 0.1054(3) 0.0601(14) Uani 1 d . . .
C13B C 0.8838(4) -0.1922(5) -0.2942(3) 0.0645(15) Uani 1 d . . .
H13C H 0.9540 -0.1670 -0.2741 0.077 Uiso 1 calc R . .
H13D H 0.8534 -0.1968 -0.2461 0.077 Uiso 1 calc R . .
C23B C 0.8245(4) -0.1062(5) -0.3567(3) 0.0636(14) Uani 1 d . . .
H23B H 0.8609 -0.0962 -0.4014 0.076 Uiso 1 calc R . .
C33B C 0.7161(4) -0.1475(5) -0.3974(3) 0.0902(17) Uani 1 d . . .
H33D H 0.6791 -0.1591 -0.3546 0.135 Uiso 1 calc R . .
H33E H 0.7201 -0.2165 -0.4263 0.135 Uiso 1 calc R . .
H33F H 0.6813 -0.0927 -0.4368 0.135 Uiso 1 calc R . .
C43B C 0.8241(4) 0.0050(5) -0.3127(3) 0.0840(17) Uani 1 d . . .
H43C H 0.8938 0.0231 -0.2834 0.101 Uiso 1 calc R . .
H43D H 0.7842 -0.0025 -0.2707 0.101 Uiso 1 calc R . .
C53B C 0.7807(3) 0.1018(3) -0.3709(2) 0.0899(16) Uani 1 d . . .
H53D H 0.8205 0.1113 -0.4120 0.135 Uiso 1 calc R . .
H53E H 0.7835 0.1691 -0.3384 0.135 Uiso 1 calc R . .
H53F H 0.7109 0.0861 -0.3988 0.135 Uiso 1 calc R . .
C21B C 1.0282(3) -0.3207(3) -0.0566(2) 0.0567(13) Uani 1 d R . .
H21C H 1.0900 -0.2820 -0.0278 0.068 Uiso 1 calc R . .
H21D H 1.0016 -0.2824 -0.1096 0.068 Uiso 1 calc R . .
C31B C 1.0566(4) -0.4389(4) -0.0755(3) 0.0582(14) Uani 1 d . . .
H31B H 0.9930 -0.4812 -0.0956 0.070 Uiso 1 calc R . .
C41B C 1.1132(4) -0.4346(5) -0.1478(3) 0.0893(19) Uani 1 d . . .
H41D H 1.1731 -0.3885 -0.1312 0.134 Uiso 1 calc R . .
H41E H 1.0685 -0.4038 -0.1973 0.134 Uiso 1 calc R . .
H41F H 1.1331 -0.5087 -0.1596 0.134 Uiso 1 calc R . .
C51B C 1.1209(4) -0.4998(5) -0.0015(3) 0.0769(15) Uani 1 d . . .
H51C H 1.1786 -0.4527 0.0240 0.092 Uiso 1 calc R . .
H51D H 1.1481 -0.5665 -0.0219 0.092 Uiso 1 calc R . .
C61B C 1.0666(5) -0.5339(5) 0.0664(3) 0.0975(19) Uani 1 d . . .
H61D H 1.0560 -0.4692 0.0979 0.146 Uiso 1 calc R . .
H61E H 1.1080 -0.5871 0.1034 0.146 Uiso 1 calc R . .
H61F H 1.0017 -0.5670 0.0406 0.146 Uiso 1 calc R . .

loop_
_atom_site_aniso_label
_atom_site_aniso_U_11
_atom_site_aniso_U_22
_atom_site_aniso_U_33
_atom_site_aniso_U_23
_atom_site_aniso_U_13
_atom_site_aniso_U_12
N1A 0.057(3) 0.059(3) 0.049(3) -0.001(2) 0.012(2) 0.000(2)
N2A 0.066(3) 0.060(3) 0.057(3) 0.006(2) 0.022(3) 0.009(2)
N3A 0.056(3) 0.059(3) 0.045(2) -0.002(2) 0.014(2) -0.003(2)
N4A 0.074(3) 0.066(4) 0.046(3) -0.004(2) 0.011(2) -0.012(3)
N5A 0.096(3) 0.068(3) 0.049(3) -0.009(3) 0.022(3) -0.012(3)
C1A 0.048(3) 0.051(3) 0.051(3) 0.006(3) 0.018(3) 0.005(3)
C2A 0.055(4) 0.073(4) 0.063(4) 0.007(3) 0.023(3) 0.005(3)
C4A 0.077(4) 0.081(4) 0.047(3) 0.001(3) 0.000(3) -0.005(4)
C3A 0.073(4) 0.070(4) 0.066(4) 0.005(3) 0.005(3) -0.018(3)
C5A 0.053(3) 0.056(4) 0.055(4) 0.001(3) 0.005(3) -0.004(3)
C6A 0.056(4) 0.046(3) 0.049(3) 0.006(2) 0.015(3) 0.006(3)
C7A 0.080(4) 0.054(3) 0.048(3) 0.003(3) 0.018(3) 0.008(3)
C8A 0.117(5) 0.076(4) 0.055(4) 0.000(3) 0.027(4) 0.015(4)
C9A 0.148(6) 0.083(5) 0.045(4) 0.003(3) 0.018(4) 0.017(4)
C10A 0.111(5) 0.072(4) 0.061(4) -0.006(3) -0.006(4) 0.010(4)
C11A 0.084(4) 0.063(4) 0.054(3) 0.000(3) 0.002(3) 0.005(3)
C12A 0.079(4) 0.050(3) 0.041(3) 0.003(3) 0.006(3) 0.011(3)
C14A 0.062(3) 0.062(4) 0.054(3) 0.003(3) 0.012(3) -0.006(3)
C15A 0.064(3) 0.079(5) 0.044(3) 0.007(3) 0.011(3) 0.001(3)
C16A 0.074(4) 0.110(5) 0.062(4) 0.009(4) 0.010(3) -0.004(4)
C17A 0.075(4) 0.138(7) 0.058(4) 0.013(4) 0.026(3) 0.007(4)
C18A 0.111(6) 0.144(7) 0.057(4) -0.024(5) 0.022(4) 0.006(6)
C19A 0.116(5) 0.101(5) 0.075(4) -0.014(4) 0.035(4) -0.012(4)
C20A 0.090(4) 0.082(5) 0.048(4) -0.007(3) 0.014(3) 0.010(4)
C13A 0.047(3) 0.059(3) 0.056(3) -0.004(2) 0.013(2) 0.001(3)
C23A 0.047(3) 0.051(3) 0.064(3) -0.012(3) 0.006(2) 0.005(2)
C33A 0.100(4) 0.058(3) 0.074(4) 0.003(3) 0.010(3) 0.019(3)
C43A 0.059(3) 0.072(3) 0.081(4) -0.014(3) 0.019(3) 0.008(2)
C53A 0.089(4) 0.099(4) 0.082(4) -0.006(3) 0.037(3) 0.008(3)
C21A 0.078(4) 0.066(4) 0.062(3) 0.012(3) 0.011(3) -0.006(3)
C31A 0.093(4) 0.080(4) 0.077(4) -0.014(3) 0.015(3) 0.001(4)
C41A 0.170(7) 0.085(5) 0.162(7) -0.020(5) 0.028(6) 0.006(5)
C51A 0.107(5) 0.114(5) 0.122(6) 0.017(4) 0.006(4) 0.022(4)
C61A 0.147(6) 0.191(9) 0.146(6) -0.013(6) 0.009(5) 0.061(6)
N1B 0.053(2) 0.060(3) 0.045(3) -0.003(2) 0.006(2) -0.004(2)
N2B 0.092(4) 0.087(4) 0.066(3) -0.016(3) 0.018(3) -0.012(3)
N3B 0.062(3) 0.072(4) 0.048(3) 0.001(2) 0.019(2) -0.005(3)
N4B 0.051(3) 0.050(3) 0.046(2) -0.001(2) 0.012(2) 0.006(2)
N5B 0.062(3) 0.081(3) 0.047(2) 0.009(2) 0.022(2) 0.007(3)
C1B 0.057(4) 0.058(4) 0.054(4) -0.002(3) 0.013(3) 0.001(3)
C2B 0.063(4) 0.062(4) 0.058(4) 0.002(3) 0.004(3) -0.010(3)
C3B 0.050(3) 0.067(4) 0.076(4) 0.011(4) 0.005(3) -0.003(3)
C4B 0.055(3) 0.059(4) 0.058(4) 0.021(3) 0.007(3) -0.002(3)
C5B 0.050(3) 0.058(4) 0.049(3) 0.010(3) 0.013(3) 0.006(3)
C6B 0.065(4) 0.074(4) 0.041(3) -0.006(3) 0.007(3) -0.007(4)
C7B 0.076(4) 0.095(5) 0.057(4) -0.013(4) 0.022(3) -0.006(4)
C8B 0.117(5) 0.117(6) 0.072(4) -0.025(4) 0.037(4) -0.010(5)
C9B 0.116(6) 0.126(6) 0.084(5) -0.024(5) 0.050(4) 0.003(5)
C10B 0.096(5) 0.126(6) 0.073(4) 0.003(4) 0.039(4) 0.005(5)
C11B 0.082(4) 0.093(4) 0.060(4) 0.001(3) 0.028(3) -0.002(4)
C12B 0.073(4) 0.080(5) 0.045(3) -0.006(3) 0.019(3) 0.003(4)
C14B 0.053(3) 0.053(3) 0.045(3) 0.007(3) 0.008(3) 0.005(3)
C15B 0.065(4) 0.047(3) 0.042(3) 0.004(2) 0.009(3) 0.013(3)
C16B 0.076(4) 0.058(4) 0.058(3) -0.002(3) 0.007(3) 0.004(3)
C17B 0.104(5) 0.064(4) 0.063(4) -0.007(3) 0.004(3) 0.001(3)
C18B 0.125(5) 0.079(5) 0.050(3) -0.007(3) 0.019(4) 0.012(4)
C19B 0.096(4) 0.080(4) 0.057(4) 0.005(3) 0.032(3) 0.009(4)
C20B 0.077(4) 0.061(4) 0.043(3) 0.007(3) 0.016(3) 0.015(3)
C13B 0.075(4) 0.065(4) 0.053(3) -0.011(3) 0.015(2) -0.010(3)
C23B 0.059(3) 0.080(4) 0.054(3) 0.005(3) 0.018(2) -0.004(3)
C33B 0.072(3) 0.103(4) 0.086(4) 0.004(3) 0.001(3) -0.008(3)
C43B 0.099(4) 0.087(4) 0.068(3) -0.004(3) 0.024(3) 0.010(3)
C53B 0.107(4) 0.077(4) 0.088(4) 0.005(3) 0.028(3) 0.014(3)
C21B 0.054(3) 0.058(3) 0.061(3) -0.008(2) 0.019(2) -0.006(3)
C31B 0.052(3) 0.058(3) 0.064(3) -0.004(2) 0.014(3) 0.001(2)
C41B 0.097(4) 0.088(4) 0.101(5) -0.031(3) 0.058(4) -0.015(3)
C51B 0.066(3) 0.063(3) 0.091(4) -0.004(3) -0.004(3) 0.004(3)
C61B 0.141(5) 0.084(4) 0.067(4) 0.012(3) 0.022(4) 0.028(4)

loop_
_atom_type_symbol
_atom_type_description
_atom_type_scat_dispersion_real
_atom_type_scat_dispersion_imag
_atom_type_scat_source
C C 0.0033 0.0016 'International Tables Vol C Tables 4.2.6.8 and 6.1.1.4'
H H 0.0000 0.0000 'International Tables Vol C Tables 4.2.6.8 and 6.1.1.4'
N N 0.0061 0.0033 'International Tables Vol C Tables 4.2.6.8 and 6.1.1.4'

loop_
_geom_angle_atom_site_label_1
_geom_angle_atom_site_label_2
_geom_angle_atom_site_label_3
_geom_angle
_geom_angle_site_symmetry_1
_geom_angle_site_symmetry_3
_geom_angle_publ_flag
C1A N1A C5A 118.8(4) . . ?
C6A N2A C7A 104.5(4) . . ?
C6A N3A C12A 106.1(4) . . ?
C6A N3A C13A 128.0(4) . . ?
C12A N3A C13A 124.9(4) . . ?
C14A N4A C15A 105.4(4) . . ?
C14A N4A C21A 129.8(4) . . ?
C15A N4A C21A 123.9(5) . . ?
C14A N5A C20A 104.4(5) . . ?
N1A C1A C2A 122.1(4) . . ?
N1A C1A C6A 118.8(5) . . ?
C2A C1A C6A 119.1(4) . . ?
C3A C2A C1A 118.9(5) . . ?
C3A C2A H2A 120.6 . . ?
C1A C2A H2A 120.6 . . ?
C3A C4A C5A 119.5(5) . . ?
C3A C4A H4A 120.2 . . ?
C5A C4A H4A 120.2 . . ?
C4A C3A C2A 118.5(5) . . ?
C4A C3A H3A 120.7 . . ?
C2A C3A H3A 120.7 . . ?
N1A C5A C4A 122.1(4) . . ?
N1A C5A C14A 119.3(5) . . ?
C4A C5A C14A 118.4(5) . . ?
N2A C6A N3A 113.6(4) . . ?
N2A C6A C1A 121.5(5) . . ?
N3A C6A C1A 124.9(4) . . ?
C8A C7A C12A 121.0(5) . . ?
C8A C7A N2A 129.1(6) . . ?
C12A C7A N2A 109.9(4) . . ?
C9A C8A C7A 116.7(6) . . ?
C9A C8A H8A 121.7 . . ?
C7A C8A H8A 121.7 . . ?
C8A C9A C10A 122.5(6) . . ?
C8A C9A H9A 118.8 . . ?
C10A C9A H9A 118.8 . . ?
C11A C10A C9A 121.6(6) . . ?
C11A C10A H10A 119.2 . . ?
C9A C10A H10A 119.2 . . ?
C10A C11A C12A 116.0(5) . . ?
C10A C11A H11A 122.0 . . ?
C12A C11A H11A 122.0 . . ?
C11A C12A N3A 131.9(5) . . ?
C11A C12A C7A 122.2(5) . . ?
N3A C12A C7A 105.9(5) . . ?
N5A C14A N4A 113.2(4) . . ?
N5A C14A C5A 120.9(5) . . ?
N4A C14A C5A 125.8(5) . . ?
C20A C15A N4A 106.5(5) . . ?
C20A C15A C16A 122.8(5) . . ?
N4A C15A C16A 130.7(6) . . ?
C17A C16A C15A 114.8(6) . . ?
C17A C16A H16A 122.6 . . ?
C15A C16A H16A 122.6 . . ?
C18A C17A C16A 123.3(6) . . ?
C18A C17A H17A 118.3 . . ?
C16A C17A H17A 118.3 . . ?
C17A C18A C19A 120.7(6) . . ?
C17A C18A H18A 119.6 . . ?
C19A C18A H18A 119.6 . . ?
C18A C19A C20A 118.3(6) . . ?
C18A C19A H19A 120.8 . . ?
C20A C19A H19A 120.8 . . ?
C15A C20A N5A 110.4(4) . . ?
C15A C20A C19A 120.0(6) . . ?
N5A C20A C19A 129.6(6) . . ?
N3A C13A C23A 112.3(4) . . ?
N3A C13A H13A 109.2 . . ?
C23A C13A H13A 109.2 . . ?
N3A C13A H13B 109.2 . . ?
C23A C13A H13B 109.2 . . ?
H13A C13A H13B 107.9 . . ?
C43A C23A C33A 110.7(4) . . ?
C43A C23A C13A 109.5(4) . . ?
C33A C23A C13A 111.7(4) . . ?
C43A C23A H23A 108.3 . . ?
C33A C23A H23A 108.3 . . ?
C13A C23A H23A 108.3 . . ?
C23A C33A H33A 109.5 . . ?
C23A C33A H33B 109.5 . . ?
H33A C33A H33B 109.5 . . ?
C23A C33A H33C 109.5 . . ?
H33A C33A H33C 109.5 . . ?
H33B C33A H33C 109.5 . . ?
C23A C43A C53A 115.6(4) . . ?
C23A C43A H43A 108.4 . . ?
C53A C43A H43A 108.4 . . ?
C23A C43A H43B 108.4 . . ?
C53A C43A H43B 108.4 . . ?
H43A C43A H43B 107.4 . . ?
C43A C53A H53A 109.5 . . ?
C43A C53A H53B 109.5 . . ?
H53A C53A H53B 109.5 . . ?
C43A C53A H53C 109.5 . . ?
H53A C53A H53C 109.5 . . ?
H53B C53A H53C 109.5 . . ?
N4A C21A C31A 113.6(4) . . ?
N4A C21A H21A 108.8 . . ?
C31A C21A H21A 108.8 . . ?
N4A C21A H21B 108.8 . . ?
C31A C21A H21B 108.8 . . ?
H21A C21A H21B 107.7 . . ?
C21A C31A C41A 110.6(5) . . ?
C21A C31A C51A 110.5(5) . . ?
C41A C31A C51A 113.4(6) . . ?
C21A C31A H31A 107.4 . . ?
C41A C31A H31A 107.4 . . ?
C51A C31A H31A 107.4 . . ?
C31A C41A H41A 109.5 . . ?
C31A C41A H41B 109.5 . . ?
H41A C41A H41B 109.5 . . ?
C31A C41A H41C 109.5 . . ?
H41A C41A H41C 109.5 . . ?
H41B C41A H41C 109.5 . . ?
C61A C51A C31A 113.6(6) . . ?
C61A C51A H51A 108.8 . . ?
C31A C51A H51A 108.8 . . ?
C61A C51A H51B 108.8 . . ?
C31A C51A H51B 108.8 . . ?
H51A C51A H51B 107.7 . . ?
C51A C61A H61A 109.5 . . ?
C51A C61A H61B 109.5 . . ?
H61A C61A H61B 109.5 . . ?
C51A C61A H61C 109.5 . . ?
H61A C61A H61C 109.5 . . ?
H61B C61A H61C 109.5 . . ?
C1B N1B C5B 117.0(4) . . ?
C6B N2B C7B 103.6(5) . . ?
C6B N3B C12B 106.5(4) . . ?
C6B N3B C13B 127.4(4) . . ?
C12B N3B C13B 122.8(4) . . ?
C15B N4B C14B 105.6(4) . . ?
C15B N4B C21B 124.6(4) . . ?
C14B N4B C21B 129.3(4) . . ?
C14B N5B C20B 104.8(4) . . ?
N1B C1B C2B 123.4(4) . . ?
N1B C1B C6B 117.3(5) . . ?
C2B C1B C6B 119.2(5) . . ?
C3B C2B C1B 118.2(5) . . ?
C3B C2B H2B 120.9 . . ?
C1B C2B H2B 120.9 . . ?
C4B C3B C2B 120.0(5) . . ?
C4B C3B H3B 120.0 . . ?
C2B C3B H3B 120.0 . . ?
C3B C4B C5B 118.9(5) . . ?
C3B C4B H4B 120.6 . . ?
C5B C4B H4B 120.6 . . ?
N1B C5B C4B 122.5(4) . . ?
N1B C5B C14B 117.1(5) . . ?
C4B C5B C14B 120.4(4) . . ?
N2B C6B N3B 113.8(4) . . ?
N2B C6B C1B 119.2(6) . . ?
N3B C6B C1B 126.5(5) . . ?
N2B C7B C12B 110.8(5) . . ?
N2B C7B C8B 128.4(6) . . ?
C12B C7B C8B 120.8(6) . . ?
C9B C8B C7B 116.1(6) . . ?
C9B C8B H8B 121.9 . . ?
C7B C8B H8B 121.9 . . ?
C8B C9B C10B 123.1(6) . . ?
C8B C9B H9B 118.5 . . ?
C10B C9B H9B 118.5 . . ?
C9B C10B C11B 120.9(6) . . ?
C9B C10B H10B 119.6 . . ?
C11B C10B H10B 119.6 . . ?
C12B C11B C10B 116.6(6) . . ?
C12B C11B H11B 121.7 . . ?
C10B C11B H11B 121.7 . . ?
C11B C12B N3B 132.2(6) . . ?
C11B C12B C7B 122.6(5) . . ?
N3B C12B C7B 105.2(5) . . ?
N5B C14B N4B 113.3(4) . . ?
N5B C14B C5B 122.2(5) . . ?
N4B C14B C5B 124.5(4) . . ?
N4B C15B C16B 131.4(5) . . ?
N4B C15B C20B 106.0(4) . . ?
C16B C15B C20B 122.6(5) . . ?
C17B C16B C15B 116.5(5) . . ?
C17B C16B H16B 121.7 . . ?
C15B C16B H16B 121.7 . . ?
C16B C17B C18B 121.2(5) . . ?
C16B C17B H17B 119.4 . . ?
C18B C17B H17B 119.4 . . ?
C19B C18B C17B 122.2(5) . . ?
C19B C18B H18B 118.9 . . ?
C17B C18B H18B 118.9 . . ?
C18B C19B C20B 117.8(5) . . ?
C18B C19B H19B 121.1 . . ?
C20B C19B H19B 121.1 . . ?
N5B C20B C15B 110.2(4) . . ?
N5B C20B C19B 130.2(5) . . ?
C15B C20B C19B 119.6(5) . . ?
N3B C13B C23B 112.8(4) . . ?
N3B C13B H13C 109.0 . . ?
C23B C13B H13C 109.0 . . ?
N3B C13B H13D 109.0 . . ?
C23B C13B H13D 109.0 . . ?
H13C C13B H13D 107.8 . . ?
C43B C23B C33B 112.3(4) . . ?
C43B C23B C13B 109.5(4) . . ?
C33B C23B C13B 111.3(4) . . ?
C43B C23B H23B 107.8 . . ?
C33B C23B H23B 107.8 . . ?
C13B C23B H23B 107.8 . . ?
C23B C33B H33D 109.5 . . ?
C23B C33B H33E 109.5 . . ?
H33D C33B H33E 109.5 . . ?
C23B C33B H33F 109.5 . . ?
H33D C33B H33F 109.5 . . ?
H33E C33B H33F 109.5 . . ?
C23B C43B C53B 114.6(4) . . ?
C23B C43B H43C 108.6 . . ?
C53B C43B H43C 108.6 . . ?
C23B C43B H43D 108.6 . . ?
C53B C43B H43D 108.6 . . ?
H43C C43B H43D 107.6 . . ?
C43B C53B H53D 109.5 . . ?
C43B C53B H53E 109.5 . . ?
H53D C53B H53E 109.5 . . ?
C43B C53B H53F 109.5 . . ?
H53D C53B H53F 109.5 . . ?
H53E C53B H53F 109.5 . . ?
N4B C21B C31B 115.3(3) . . ?
N4B C21B H21C 108.5 . . ?
C31B C21B H21C 108.5 . . ?
N4B C21B H21D 108.5 . . ?
C31B C21B H21D 108.5 . . ?
H21C C21B H21D 107.5 . . ?
C51B C31B C21B 114.4(4) . . ?
C51B C31B C41B 109.8(4) . . ?
C21B C31B C41B 108.5(4) . . ?
C51B C31B H31B 108.0 . . ?
C21B C31B H31B 108.0 . . ?
C41B C31B H31B 108.0 . . ?
C31B C41B H41D 109.5 . . ?
C31B C41B H41E 109.5 . . ?
H41D C41B H41E 109.5 . . ?
C31B C41B H41F 109.5 . . ?
H41D C41B H41F 109.5 . . ?
H41E C41B H41F 109.5 . . ?
C31B C51B C61B 115.8(4) . . ?
C31B C51B H51C 108.3 . . ?
C61B C51B H51C 108.3 . . ?
C31B C51B H51D 108.3 . . ?
C61B C51B H51D 108.3 . . ?
H51C C51B H51D 107.4 . . ?
C51B C61B H61D 109.5 . . ?
C51B C61B H61E 109.5 . . ?
H61D C61B H61E 109.5 . . ?
C51B C61B H61F 109.5 . . ?
H61D C61B H61F 109.5 . . ?
H61E C61B H61F 109.5 . . ?

loop_
_geom_bond_atom_site_label_1
_geom_bond_atom_site_label_2
_geom_bond_distance
_geom_bond_site_symmetry_2
_geom_bond_publ_flag
N1A C1A 1.336(5) . ?
N1A C5A 1.339(6) . ?
N2A C6A 1.323(5) . ?
N2A C7A 1.403(6) . ?
N3A C6A 1.377(6) . ?
N3A C12A 1.391(6) . ?
N3A C13A 1.465(5) . ?
N4A C14A 1.377(6) . ?
N4A C15A 1.377(6) . ?
N4A C21A 1.471(7) . ?
N5A C14A 1.315(6) . ?
N5A C20A 1.385(7) . ?
C1A C2A 1.393(6) . ?
C1A C6A 1.474(6) . ?
C2A C3A 1.386(7) . ?
C2A H2A 0.9300 . ?
C4A C3A 1.379(6) . ?
C4A C5A 1.383(7) . ?
C4A H4A 0.9300 . ?
C3A H3A 0.9300 . ?
C5A C14A 1.470(6) . ?
C7A C8A 1.391(7) . ?
C7A C12A 1.401(7) . ?
C8A C9A 1.365(9) . ?
C8A H8A 0.9300 . ?
C9A C10A 1.400(8) . ?
C9A H9A 0.9300 . ?
C10A C11A 1.381(7) . ?
C10A H10A 0.9300 . ?
C11A C12A 1.390(7) . ?
C11A H11A 0.9300 . ?
C15A C20A 1.374(8) . ?
C15A C16A 1.409(7) . ?
C16A C17A 1.393(8) . ?
C16A H16A 0.9300 . ?
C17A C18A 1.363(9) . ?
C17A H17A 0.9300 . ?
C18A C19A 1.380(9) . ?
C18A H18A 0.9300 . ?
C19A C20A 1.394(7) . ?
C19A H19A 0.9300 . ?
C13A C23A 1.538(6) . ?
C13A H13A 0.9700 . ?
C13A H13B 0.9700 . ?
C23A C43A 1.518(6) . ?
C23A C33A 1.536(7) . ?
C23A H23A 0.9800 . ?
C33A H33A 0.9600 . ?
C33A H33B 0.9600 . ?
C33A H33C 0.9600 . ?
C43A C53A 1.520(6) . ?
C43A H43A 0.9700 . ?
C43A H43B 0.9700 . ?
C53A H53A 0.9600 . ?
C53A H53B 0.9600 . ?
C53A H53C 0.9600 . ?
C21A C31A 1.487(8) . ?
C21A H21A 0.9700 . ?
C21A H21B 0.9700 . ?
C31A C41A 1.505(8) . ?
C31A C51A 1.514(8) . ?
C31A H31A 0.9800 . ?
C41A H41A 0.9600 . ?
C41A H41B 0.9600 . ?
C41A H41C 0.9600 . ?
C51A C61A 1.489(8) . ?
C51A H51A 0.9700 . ?
C51A H51B 0.9700 . ?
C61A H61A 0.9600 . ?
C61A H61B 0.9600 . ?
C61A H61C 0.9600 . ?
N1B C1B 1.342(6) . ?
N1B C5B 1.362(5) . ?
N2B C6B 1.341(7) . ?
N2B C7B 1.398(7) . ?
N3B C6B 1.364(7) . ?
N3B C12B 1.397(6) . ?
N3B C13B 1.472(7) . ?
N4B C15B 1.377(5) . ?
N4B C14B 1.378(6) . ?
N4B C21B 1.472(5) . ?
N5B C14B 1.319(5) . ?
N5B C20B 1.374(6) . ?
C1B C2B 1.385(6) . ?
C1B C6B 1.492(7) . ?
C2B C3B 1.373(6) . ?
C2B H2B 0.9300 . ?
C3B C4B 1.371(7) . ?
C3B H3B 0.9300 . ?
C4B C5B 1.380(6) . ?
C4B H4B 0.9300 . ?
C5B C14B 1.475(7) . ?
C7B C12B 1.401(8) . ?
C7B C8B 1.402(7) . ?
C8B C9B 1.378(9) . ?
C8B H8B 0.9300 . ?
C9B C10B 1.390(9) . ?
C9B H9B 0.9300 . ?
C10B C11B 1.397(7) . ?
C10B H10B 0.9300 . ?
C11B C12B 1.375(7) . ?
C11B H11B 0.9300 . ?
C15B C16B 1.397(7) . ?
C15B C20B 1.398(6) . ?
C16B C17B 1.390(6) . ?
C16B H16B 0.9300 . ?
C17B C18B 1.391(7) . ?
C17B H17B 0.9300 . ?
C18B C19B 1.375(7) . ?
C18B H18B 0.9300 . ?
C19B C20B 1.405(7) . ?
C19B H19B 0.9300 . ?
C13B C23B 1.534(7) . ?
C13B H13C 0.9700 . ?
C13B H13D 0.9700 . ?
C23B C43B 1.514(7) . ?
C23B C33B 1.532(6) . ?
C23B H23B 0.9800 . ?
C33B H33D 0.9600 . ?
C33B H33E 0.9600 . ?
C33B H33F 0.9600 . ?
C43B C53B 1.525(6) . ?
C43B H43C 0.9700 . ?
C43B H43D 0.9700 . ?
C53B H53D 0.9600 . ?
C53B H53E 0.9600 . ?
C53B H53F 0.9600 . ?
C21B C31B 1.516(6) . ?
C21B H21C 0.9700 . ?
C21B H21D 0.9700 . ?
C31B C51B 1.499(6) . ?
C31B C41B 1.550(6) . ?
C31B H31B 0.9800 . ?
C41B H41D 0.9600 . ?
C41B H41E 0.9600 . ?
C41B H41F 0.9600 . ?
C51B C61B 1.521(7) . ?
C51B H51C 0.9700 . ?
C51B H51D 0.9700 . ?
C61B H61D 0.9600 . ?
C61B H61E 0.9600 . ?
C61B H61F 0.9600 . ?
